data_7038033
loop_
_publ_author_name
'Kiernicki, J. J.'
'Harwood, J. S.'
'Fanwick, P. E.'
'Bart, S. C.'

_publ_section_title
;
 Reductive silylation of Cp*UO2((Mes)PDI(Me)) promoted by Lewis bases.
;
_journal_issue 7
_journal_name_full 'Dalton transactions (Cambridge, England : 2003)'
_journal_page_first 3111
_journal_page_last 3119
_journal_paper_doi 10.1039/c5dt04776e
_journal_volume 45
_journal_year 2016
_chemical_formula_moiety 'C54 H58 O4 Si2 P2 S2 U1,3(C6 H6)'
_chemical_formula_sum 'C72 H76 O4 P2 S2 Si2 U'
_chemical_formula_weight 1425.59
_chemical_properties_physical 'Air-sensitive, Hygroscopic'
_space_group_crystal_system monoclinic
_space_group_IT_number 15
_space_group_name_Hall '-C 2yc'
_space_group_name_H-M_alt 'C 1 2/c 1'
_symmetry_space_group_name_Hall '-C 2yc'
_symmetry_space_group_name_H-M 'C 1 2/c 1'
_atom_sites_solution_hydrogens geom
_atom_sites_solution_primary iterative
_atom_sites_solution_secondary difmap
_audit_creation_method SHELXL-2014/7
_audit_update_record
;
2015-11-10 deposited with the CCDC.
2015-12-16 downloaded from the CCDC.
;
_cell_angle_alpha 90
_cell_angle_beta 95.099(2)
_cell_angle_gamma 90
_cell_formula_units_Z 4
_cell_length_a 22.9048(7)
_cell_length_b 11.6124(4)
_cell_length_c 25.6316(8)
_cell_measurement_reflns_used 35035
_cell_measurement_temperature 200(2)
_cell_measurement_theta_max 70.181
_cell_measurement_theta_min 5.393
_cell_volume 6790.5(4)
_computing_cell_refinement 'HKL3000 (Otwinowski & Minor, 1997)'
_computing_data_collection 'Crystal Clear(Rigaku 2001)'
_computing_data_reduction 'HKL3000 (Otwinowski & Minor, 1997)'
_computing_publication_material 'local programs'
_computing_structure_refinement 'SHELXL-2014/7 (Sheldrick, 2014)'
_computing_structure_solution 'SHELXT (Sheldrick)'
_diffrn_ambient_temperature 200(2)
_diffrn_measured_fraction_theta_full 0.980
_diffrn_measured_fraction_theta_max 0.973
_diffrn_measurement_details
;
Data were collected on a Rigaku Rapid which has a quarter 
chi circle and a 200 degree curved image plate at a fixed 
distance of 127.4mm.  Strategy was optimized using the 
CrystalClear software.  The completeness is the best 
that can be obtained with this geometry. The missing data are not 
cusp data but mostly high angle data.
Also the use of HKL3000/SCALEPACK lowers the number 
of observed data as inconsistent equivalents are removed 
from the data set and not included in the collected total.
;
_diffrn_measurement_device_type 'Rigaku Rapid II'
_diffrn_measurement_method \w
_diffrn_radiation_type CuK\a
_diffrn_radiation_wavelength 1.54178
_diffrn_reflns_av_R_equivalents 0.057
_diffrn_reflns_av_unetI/netI 0.0406
_diffrn_reflns_laue_measured_fraction_max 0.973
_diffrn_reflns_limit_h_max 27
_diffrn_reflns_limit_h_min 0
_diffrn_reflns_limit_k_max 14
_diffrn_reflns_limit_k_min 0
_diffrn_reflns_limit_l_max 31
_diffrn_reflns_limit_l_min -31
_diffrn_reflns_number 35035
_diffrn_reflns_point_group_measured_fraction_full 0.980
_diffrn_reflns_point_group_measured_fraction_max 0.973
_diffrn_reflns_theta_full 67.679
_diffrn_reflns_theta_max 70.181
_diffrn_reflns_theta_min 5.393
_diffrn_source 'microfocus source'
_exptl_absorpt_coefficient_mu 8.446
_exptl_absorpt_correction_T_max 0.430
_exptl_absorpt_correction_T_min 0.017
_exptl_absorpt_correction_type multi-scan
_exptl_absorpt_process_details 'SCALEPACK (Otwinowski & Minor, 1997)'
_exptl_crystal_colour yellow
_exptl_crystal_density_diffrn 1.394
_exptl_crystal_description block
_exptl_crystal_F_000 2888
_exptl_crystal_recrystallization_method 'Re-crystallisation from solvent: Benzene'
_exptl_crystal_size_max 0.200
_exptl_crystal_size_mid 0.200
_exptl_crystal_size_min 0.100
_refine_diff_density_max 3.046
_refine_diff_density_min -1.244
_refine_diff_density_rms 0.142
_refine_ls_extinction_method none
_refine_ls_goodness_of_fit_ref 1.132
_refine_ls_hydrogen_treatment constr
_refine_ls_matrix_type full
_refine_ls_number_parameters 378
_refine_ls_number_reflns 6290
_refine_ls_number_restraints 0
_refine_ls_restrained_S_all 1.132
_refine_ls_R_factor_all 0.0588
_refine_ls_R_factor_gt 0.0552
_refine_ls_shift/su_max 0.001
_refine_ls_shift/su_mean 0.000
_refine_ls_structure_factor_coef Fsqd
_refine_ls_weighting_details 'w=1/[\s^2^(Fo^2^)+(0.0969P)^2^+20.1313P] where P=(Fo^2^+2Fc^2^)/3'
_refine_ls_weighting_scheme calc
_refine_ls_wR_factor_gt 0.1515
_refine_ls_wR_factor_ref 0.1614
_reflns_Friedel_coverage 0.000
_reflns_number_gt 5831
_reflns_number_total 6290
_reflns_threshold_expression 'I > 2\s(I)'
_cod_data_source_file c5dt04776e2.cif
_cod_data_source_block JK717
_cod_depositor_comments 'Adding full bibliography for 7038033--7038036.cif.'
_cod_database_code 7038033
_shelx_shelxl_version_number 2014/7
_shelx_space_group_comment
;
The symmetry employed for this shelxl refinement is uniquely defined
by the following loop, which should always be used as a source of
symmetry information in preference to the above space-group names.
They are only intended as comments.
;
_shelx_estimated_absorpt_t_min 0.283
_shelx_estimated_absorpt_t_max 0.486

loop_
_space_group_symop_operation_xyz
'x, y, z'
'-x, y, -z+1/2'
'x+1/2, y+1/2, z'
'-x+1/2, y+1/2, -z+1/2'
'-x, -y, -z'
'x, -y, z-1/2'
'-x+1/2, -y+1/2, -z'
'x+1/2, -y+1/2, z-1/2'

loop_
_atom_site_label
_atom_site_type_symbol
_atom_site_fract_x
_atom_site_fract_y
_atom_site_fract_z
_atom_site_U_iso_or_equiv
_atom_site_adp_type
_atom_site_occupancy
_atom_site_site_symmetry_order
_atom_site_calc_flag
_atom_site_refinement_flags_posn
_atom_site_refinement_flags_adp
_atom_site_refinement_flags_occupancy
U1 U 0.5000 0.61712(2) 0.7500 0.05501(14) Uani 1 2 d S T P
S1 S 0.50135(10) 0.78031(18) 0.67069(8) 0.0788(5) Uani 1 1 d . . .
P1 P 0.49434(9) 0.37185(14) 0.65028(7) 0.0597(4) Uani 1 1 d . . .
Si1 Si 0.34026(9) 0.63537(18) 0.71111(9) 0.0669(5) Uani 1 1 d . . .
O1 O 0.4080(2) 0.6079(5) 0.7338(2) 0.0710(14) Uani 1 1 d . . .
O2 O 0.5064(2) 0.4704(4) 0.68772(18) 0.0656(11) Uani 1 1 d . . .
C10 C 0.5742(4) 0.7948(7) 0.6545(3) 0.0738(19) Uani 1 1 d . . .
C11 C 0.6018(5) 0.9029(8) 0.6541(4) 0.087(3) Uani 1 1 d . . .
H11 H 0.5811 0.9691 0.6641 0.105 Uiso 1 1 calc R U .
C12 C 0.6568(6) 0.9151(11) 0.6399(5) 0.104(3) Uani 1 1 d . . .
H12 H 0.6736 0.9898 0.6390 0.125 Uiso 1 1 calc R U .
C13 C 0.6891(5) 0.8205(13) 0.6267(4) 0.108(3) Uani 1 1 d . . .
H13 H 0.7283 0.8290 0.6178 0.129 Uiso 1 1 calc R U .
C14 C 0.6631(5) 0.7141(10) 0.6268(4) 0.095(3) Uani 1 1 d . . .
H14 H 0.6846 0.6486 0.6171 0.114 Uiso 1 1 calc R U .
C15 C 0.6067(4) 0.6998(8) 0.6405(3) 0.079(2) Uani 1 1 d . . .
H15 H 0.5899 0.6250 0.6403 0.095 Uiso 1 1 calc R U .
C1A C 0.3299(5) 0.5979(9) 0.6406(4) 0.094(3) Uani 1 1 d . . .
H1A1 H 0.3545 0.6479 0.6209 0.141 Uiso 1 1 calc R U .
H1A2 H 0.2886 0.6086 0.6277 0.141 Uiso 1 1 calc R U .
H1A3 H 0.3410 0.5173 0.6358 0.141 Uiso 1 1 calc R U .
C1B C 0.2882(4) 0.5456(9) 0.7461(4) 0.090(2) Uani 1 1 d . . .
H1B1 H 0.2996 0.4644 0.7446 0.135 Uiso 1 1 calc R U .
H1B2 H 0.2484 0.5552 0.7293 0.135 Uiso 1 1 calc R U .
H1B3 H 0.2893 0.5701 0.7828 0.135 Uiso 1 1 calc R U .
C1C C 0.3254(5) 0.7907(8) 0.7204(4) 0.095(3) Uani 1 1 d . . .
H1C1 H 0.3296 0.8090 0.7579 0.142 Uiso 1 1 calc R U .
H1C2 H 0.2853 0.8086 0.7059 0.142 Uiso 1 1 calc R U .
H1C3 H 0.3533 0.8367 0.7024 0.142 Uiso 1 1 calc R U .
C20 C 0.4548(3) 0.4202(7) 0.5907(3) 0.0635(16) Uani 1 1 d . . .
C21 C 0.4208(4) 0.3444(8) 0.5580(3) 0.078(2) Uani 1 1 d . . .
H21 H 0.4154 0.2670 0.5686 0.094 Uiso 1 1 calc R U .
C22 C 0.3957(4) 0.3822(7) 0.5111(4) 0.073(2) Uani 1 1 d . . .
H22 H 0.3734 0.3304 0.4886 0.088 Uiso 1 1 calc R U .
C23 C 0.4023(4) 0.4937(10) 0.4959(4) 0.094(3) Uani 1 1 d . . .
H23 H 0.3842 0.5188 0.4631 0.113 Uiso 1 1 calc R U .
C24 C 0.4347(4) 0.5699(9) 0.5273(3) 0.084(2) Uani 1 1 d . . .
H24 H 0.4387 0.6475 0.5164 0.101 Uiso 1 1 calc R U .
C25 C 0.4614(4) 0.5336(8) 0.5750(3) 0.077(2) Uani 1 1 d . . .
H25 H 0.4841 0.5858 0.5969 0.093 Uiso 1 1 calc R U .
C30 C 0.5624(3) 0.3154(6) 0.6317(3) 0.0618(15) Uani 1 1 d . . .
C31 C 0.5649(4) 0.2322(7) 0.5934(3) 0.0757(19) Uani 1 1 d . . .
H31 H 0.5299 0.1983 0.5779 0.091 Uiso 1 1 calc R U .
C32 C 0.6191(4) 0.1981(8) 0.5776(3) 0.080(2) Uani 1 1 d . . .
H32 H 0.6211 0.1399 0.5517 0.096 Uiso 1 1 calc R U .
C33 C 0.6694(4) 0.2488(9) 0.5996(4) 0.092(3) Uani 1 1 d . . .
H33 H 0.7061 0.2248 0.5888 0.110 Uiso 1 1 calc R U .
C34 C 0.6682(4) 0.3333(10) 0.6368(4) 0.089(3) Uani 1 1 d . . .
H34 H 0.7035 0.3690 0.6508 0.107 Uiso 1 1 calc R U .
C35 C 0.6140(4) 0.3666(8) 0.6540(4) 0.078(2) Uani 1 1 d . . .
H35 H 0.6125 0.4235 0.6805 0.094 Uiso 1 1 calc R U .
C40 C 0.4521(3) 0.2610(6) 0.6783(3) 0.0654(16) Uani 1 1 d . . .
C41 C 0.4691(4) 0.1482(8) 0.6817(5) 0.089(3) Uani 1 1 d . . .
H41 H 0.5037 0.1237 0.6672 0.107 Uiso 1 1 calc R U .
C42 C 0.4348(5) 0.0694(9) 0.7067(5) 0.102(3) Uani 1 1 d . . .
H42 H 0.4469 -0.0088 0.7096 0.122 Uiso 1 1 calc R U .
C43 C 0.3848(5) 0.1022(7) 0.7270(4) 0.080(2) Uani 1 1 d . . .
H43 H 0.3614 0.0473 0.7431 0.096 Uiso 1 1 calc R U .
C44 C 0.3684(4) 0.2156(7) 0.7240(4) 0.089(3) Uani 1 1 d . . .
H44 H 0.3339 0.2401 0.7389 0.106 Uiso 1 1 calc R U .
C45 C 0.4016(4) 0.2941(8) 0.6997(4) 0.085(2) Uani 1 1 d . . .
H45 H 0.3897 0.3724 0.6976 0.102 Uiso 1 1 calc R U .
C894 C 0.2866(14) 1.1133(19) 0.5523(18) 0.193(12) Uani 1 1 d . . .
H894 H 0.2815 1.1943 0.5542 0.232 Uiso 1 1 calc R U .
C895 C 0.2640(8) 1.051(3) 0.5087(9) 0.179(9) Uani 1 1 d . . .
H895 H 0.2440 1.0895 0.4795 0.215 Uiso 1 1 calc R U .
C896 C 0.2709(8) 0.935(3) 0.5088(8) 0.151(7) Uani 1 1 d . . .
H896 H 0.2521 0.8904 0.4811 0.181 Uiso 1 1 calc R U .
C897 C 0.3022(11) 0.8851(16) 0.5452(15) 0.175(10) Uani 1 1 d . . .
H897 H 0.3102 0.8051 0.5428 0.210 Uiso 1 1 calc R U .
C898 C 0.3247(11) 0.947(4) 0.5883(10) 0.194(11) Uani 1 1 d . . .
H898 H 0.3471 0.9096 0.6163 0.232 Uiso 1 1 calc R U .
C899 C 0.3146(12) 1.058(4) 0.5900(11) 0.181(11) Uani 1 1 d . . .
H899 H 0.3287 1.0991 0.6206 0.217 Uiso 1 1 calc R U .
C997 C 0.4777(6) 0.9445(11) 0.5407(4) 0.110(3) Uani 1 1 d . . .
H997 H 0.4622 0.9061 0.5691 0.132 Uiso 1 1 calc R U .
C998 C 0.4452(5) 1.0330(10) 0.5140(4) 0.105(3) Uani 1 1 d . . .
H998 H 0.4078 1.0548 0.5240 0.126 Uiso 1 1 calc R U .
C999 C 0.5312(7) 0.9139(11) 0.5262(5) 0.108(4) Uani 1 1 d . . .
H999 H 0.5525 0.8540 0.5446 0.129 Uiso 1 1 calc R U .

loop_
_atom_site_aniso_label
_atom_site_aniso_U_11
_atom_site_aniso_U_22
_atom_site_aniso_U_33
_atom_site_aniso_U_23
_atom_site_aniso_U_13
_atom_site_aniso_U_12
U1 0.0603(2) 0.0519(2) 0.0522(2) 0.000 0.00091(13) 0.000
S1 0.1007(14) 0.0662(11) 0.0703(11) 0.0153(9) 0.0125(10) 0.0102(10)
P1 0.0684(10) 0.0566(10) 0.0532(9) -0.0035(6) 0.0004(8) 0.0036(7)
Si1 0.0624(11) 0.0661(12) 0.0706(12) -0.0028(9) -0.0026(9) 0.0049(8)
O1 0.053(3) 0.081(4) 0.077(4) -0.001(2) -0.008(2) 0.002(2)
O2 0.075(3) 0.060(3) 0.059(3) -0.010(2) -0.010(2) 0.005(2)
C10 0.105(6) 0.061(4) 0.054(4) 0.006(3) 0.001(4) -0.002(4)
C11 0.107(7) 0.067(5) 0.084(6) 0.015(4) -0.006(5) 0.003(5)
C12 0.119(9) 0.089(7) 0.101(8) 0.023(6) -0.006(6) -0.029(6)
C13 0.102(7) 0.132(10) 0.090(7) 0.017(7) 0.013(5) -0.010(7)
C14 0.108(7) 0.101(7) 0.078(6) 0.000(5) 0.024(5) 0.006(6)
C15 0.099(6) 0.076(5) 0.064(4) 0.003(4) 0.020(4) -0.003(4)
C1A 0.092(6) 0.102(7) 0.085(6) -0.023(5) -0.014(5) 0.021(5)
C1B 0.071(5) 0.092(6) 0.107(7) -0.002(5) 0.011(4) -0.010(4)
C1C 0.111(7) 0.077(6) 0.092(6) -0.008(5) -0.011(5) 0.018(5)
C20 0.072(4) 0.070(4) 0.048(3) -0.001(3) 0.000(3) 0.010(3)
C21 0.084(5) 0.074(5) 0.073(5) -0.006(4) -0.008(4) -0.003(4)
C22 0.073(5) 0.077(5) 0.065(5) -0.008(3) -0.014(4) 0.003(3)
C23 0.095(6) 0.123(8) 0.064(5) 0.010(5) 0.005(4) 0.023(6)
C24 0.090(6) 0.097(6) 0.065(5) 0.019(5) 0.001(4) 0.016(5)
C25 0.083(5) 0.083(5) 0.066(4) 0.005(4) 0.008(4) 0.009(4)
C30 0.069(4) 0.063(4) 0.052(3) -0.004(3) -0.002(3) 0.004(3)
C31 0.075(4) 0.078(5) 0.073(5) -0.005(4) 0.002(4) -0.002(4)
C32 0.088(5) 0.085(5) 0.068(4) -0.009(4) 0.010(4) 0.016(4)
C33 0.078(5) 0.100(7) 0.097(6) -0.003(5) 0.009(5) 0.026(5)
C34 0.069(5) 0.091(6) 0.106(7) -0.002(6) -0.006(4) 0.002(4)
C35 0.071(5) 0.085(6) 0.077(5) -0.009(4) 0.000(4) 0.007(4)
C40 0.073(4) 0.058(4) 0.064(4) -0.004(3) -0.001(3) -0.001(3)
C41 0.084(6) 0.064(5) 0.122(8) 0.012(5) 0.023(5) 0.015(4)
C42 0.109(7) 0.061(5) 0.138(9) 0.022(6) 0.028(6) 0.013(5)
C43 0.092(6) 0.058(4) 0.090(6) 0.007(4) 0.006(5) -0.005(4)
C44 0.097(6) 0.061(5) 0.112(7) -0.002(4) 0.037(5) -0.003(4)
C45 0.093(6) 0.061(5) 0.103(6) -0.004(4) 0.025(5) 0.003(4)
C894 0.17(2) 0.16(2) 0.26(4) -0.05(2) 0.09(2) 0.011(14)
C895 0.130(14) 0.26(3) 0.149(17) 0.03(2) 0.012(12) 0.068(18)
C896 0.110(11) 0.22(2) 0.120(13) -0.055(15) 0.011(9) -0.011(13)
C897 0.138(16) 0.143(17) 0.25(3) 0.039(17) 0.024(18) -0.041(11)
C898 0.18(2) 0.28(3) 0.119(16) 0.08(2) 0.027(15) -0.03(3)
C899 0.16(2) 0.25(3) 0.136(18) -0.06(2) 0.015(14) -0.04(2)
C997 0.152(11) 0.098(8) 0.079(6) 0.006(6) 0.005(6) -0.021(7)
C998 0.121(8) 0.101(8) 0.093(7) -0.010(6) 0.005(6) 0.000(6)
C999 0.138(10) 0.088(6) 0.091(7) 0.002(6) -0.025(7) 0.006(7)

loop_
_atom_type_symbol
_atom_type_description
_atom_type_scat_dispersion_real
_atom_type_scat_dispersion_imag
_atom_type_scat_source
C C 0.0181 0.0091 'International Tables Vol C Tables 4.2.6.8 and 6.1.1.4'
H H 0.0000 0.0000 'International Tables Vol C Tables 4.2.6.8 and 6.1.1.4'
O O 0.0492 0.0322 'International Tables Vol C Tables 4.2.6.8 and 6.1.1.4'
Si Si 0.2541 0.3302 'International Tables Vol C Tables 4.2.6.8 and 6.1.1.4'
P P 0.2955 0.4335 'International Tables Vol C Tables 4.2.6.8 and 6.1.1.4'
S S 0.3331 0.5567 'International Tables Vol C Tables 4.2.6.8 and 6.1.1.4'
U U -4.3638 13.4090 'International Tables Vol C Tables 4.2.6.8 and 6.1.1.4'

loop_
_geom_angle_atom_site_label_1
_geom_angle_atom_site_label_2
_geom_angle_atom_site_label_3
_geom_angle
_geom_angle_site_symmetry_1
_geom_angle_site_symmetry_3
O1 U1 O1 174.2(3) 2_656 .
O1 U1 O2 87.2(2) 2_656 2_656
O1 U1 O2 88.6(2) . 2_656
O1 U1 O2 88.6(2) 2_656 .
O1 U1 O2 87.2(2) . .
O2 U1 O2 86.9(3) 2_656 .
O1 U1 S1 95.88(17) 2_656 .
O1 U1 S1 88.08(17) . .
O2 U1 S1 175.30(12) 2_656 .
O2 U1 S1 89.56(14) . .
O1 U1 S1 88.08(17) 2_656 2_656
O1 U1 S1 95.88(17) . 2_656
O2 U1 S1 89.56(14) 2_656 2_656
O2 U1 S1 175.30(12) . 2_656
S1 U1 S1 94.10(9) . 2_656
C10 S1 U1 108.0(3) . .
O2 P1 C30 109.5(3) . .
O2 P1 C20 110.8(3) . .
C30 P1 C20 105.8(3) . .
O2 P1 C40 111.4(3) . .
C30 P1 C40 110.8(3) . .
C20 P1 C40 108.4(4) . .
O1 Si1 C1A 109.6(4) . .
O1 Si1 C1C 108.8(4) . .
C1A Si1 C1C 110.2(5) . .
O1 Si1 C1B 110.2(4) . .
C1A Si1 C1B 107.7(5) . .
C1C Si1 C1B 110.3(5) . .
Si1 O1 U1 162.8(4) . .
P1 O2 U1 165.4(3) . .
C15 C10 C11 117.0(9) . .
C15 C10 S1 121.6(7) . .
C11 C10 S1 121.4(7) . .
C12 C11 C10 121.7(11) . .
C12 C11 H11 119.1 . .
C10 C11 H11 119.1 . .
C11 C12 C13 121.0(11) . .
C11 C12 H12 119.5 . .
C13 C12 H12 119.5 . .
C14 C13 C12 118.3(11) . .
C14 C13 H13 120.9 . .
C12 C13 H13 120.9 . .
C13 C14 C15 121.7(10) . .
C13 C14 H14 119.2 . .
C15 C14 H14 119.2 . .
C14 C15 C10 120.3(9) . .
C14 C15 H15 119.9 . .
C10 C15 H15 119.9 . .
Si1 C1A H1A1 109.5 . .
Si1 C1A H1A2 109.5 . .
H1A1 C1A H1A2 109.5 . .
Si1 C1A H1A3 109.5 . .
H1A1 C1A H1A3 109.5 . .
H1A2 C1A H1A3 109.5 . .
Si1 C1B H1B1 109.5 . .
Si1 C1B H1B2 109.5 . .
H1B1 C1B H1B2 109.5 . .
Si1 C1B H1B3 109.5 . .
H1B1 C1B H1B3 109.5 . .
H1B2 C1B H1B3 109.5 . .
Si1 C1C H1C1 109.5 . .
Si1 C1C H1C2 109.5 . .
H1C1 C1C H1C2 109.5 . .
Si1 C1C H1C3 109.5 . .
H1C1 C1C H1C3 109.5 . .
H1C2 C1C H1C3 109.5 . .
C25 C20 C21 119.4(7) . .
C25 C20 P1 118.9(6) . .
C21 C20 P1 121.6(7) . .
C22 C21 C20 119.6(8) . .
C22 C21 H21 120.2 . .
C20 C21 H21 120.2 . .
C21 C22 C23 120.7(8) . .
C21 C22 H22 119.7 . .
C23 C22 H22 119.7 . .
C22 C23 C24 120.9(8) . .
C22 C23 H23 119.5 . .
C24 C23 H23 119.5 . .
C23 C24 C25 119.7(10) . .
C23 C24 H24 120.1 . .
C25 C24 H24 120.1 . .
C24 C25 C20 119.6(9) . .
C24 C25 H25 120.2 . .
C20 C25 H25 120.2 . .
C31 C30 C35 120.0(7) . .
C31 C30 P1 122.4(6) . .
C35 C30 P1 117.3(6) . .
C30 C31 C32 120.0(8) . .
C30 C31 H31 120.0 . .
C32 C31 H31 120.0 . .
C33 C32 C31 119.6(8) . .
C33 C32 H32 120.2 . .
C31 C32 H32 120.2 . .
C34 C33 C32 121.8(8) . .
C34 C33 H33 119.1 . .
C32 C33 H33 119.1 . .
C33 C34 C35 119.2(9) . .
C33 C34 H34 120.4 . .
C35 C34 H34 120.4 . .
C30 C35 C34 119.5(9) . .
C30 C35 H35 120.3 . .
C34 C35 H35 120.3 . .
C41 C40 C45 119.1(8) . .
C41 C40 P1 123.4(7) . .
C45 C40 P1 117.4(6) . .
C40 C41 C42 119.2(9) . .
C40 C41 H41 120.4 . .
C42 C41 H41 120.4 . .
C43 C42 C41 121.4(9) . .
C43 C42 H42 119.3 . .
C41 C42 H42 119.3 . .
C42 C43 C44 119.0(9) . .
C42 C43 H43 120.5 . .
C44 C43 H43 120.5 . .
C43 C44 C45 120.3(9) . .
C43 C44 H44 119.9 . .
C45 C44 H44 119.9 . .
C44 C45 C40 121.0(8) . .
C44 C45 H45 119.5 . .
C40 C45 H45 119.5 . .
C899 C894 C895 118(2) . .
C899 C894 H894 120.9 . .
C895 C894 H894 120.9 . .
C896 C895 C894 119(2) . .
C896 C895 H895 120.7 . .
C894 C895 H895 120.7 . .
C897 C896 C895 121(2) . .
C897 C896 H896 119.5 . .
C895 C896 H896 119.5 . .
C896 C897 C898 120(2) . .
C896 C897 H897 120.0 . .
C898 C897 H897 120.0 . .
C899 C898 C897 119(2) . .
C899 C898 H898 120.5 . .
C897 C898 H898 120.5 . .
C894 C899 C898 123(3) . .
C894 C899 H899 118.5 . .
C898 C899 H899 118.5 . .
C999 C997 C998 120.5(11) . .
C999 C997 H997 119.7 . .
C998 C997 H997 119.7 . .
C999 C998 C997 118.1(12) 5_676 .
C999 C998 H998 120.9 5_676 .
C997 C998 H998 120.9 . .
C998 C999 C997 121.4(11) 5_676 .
C998 C999 H999 119.3 5_676 .
C997 C999 H999 119.3 . .

loop_
_geom_bond_atom_site_label_1
_geom_bond_atom_site_label_2
_geom_bond_distance
_geom_bond_site_symmetry_2
U1 O1 2.113(5) 2_656
U1 O1 2.113(5) .
U1 O2 2.348(5) 2_656
U1 O2 2.348(5) .
U1 S1 2.7812(19) .
U1 S1 2.7813(19) 2_656
S1 C10 1.763(9) .
P1 O2 1.503(5) .
P1 C30 1.793(7) .
P1 C20 1.795(7) .
P1 C40 1.798(8) .
Si1 O1 1.640(6) .
Si1 C1A 1.855(10) .
Si1 C1C 1.855(9) .
Si1 C1B 1.872(9) .
C10 C15 1.396(12) .
C10 C11 1.406(13) .
C11 C12 1.350(17) .
C11 H11 0.9500 .
C12 C13 1.383(19) .
C12 H12 0.9500 .
C13 C14 1.372(16) .
C13 H13 0.9500 .
C14 C15 1.378(13) .
C14 H14 0.9500 .
C15 H15 0.9500 .
C1A H1A1 0.9800 .
C1A H1A2 0.9800 .
C1A H1A3 0.9800 .
C1B H1B1 0.9800 .
C1B H1B2 0.9800 .
C1B H1B3 0.9800 .
C1C H1C1 0.9800 .
C1C H1C2 0.9800 .
C1C H1C3 0.9800 .
C20 C25 1.388(12) .
C20 C21 1.402(11) .
C21 C22 1.359(12) .
C21 H21 0.9500 .
C22 C23 1.364(13) .
C22 H22 0.9500 .
C23 C24 1.369(14) .
C23 H23 0.9500 .
C24 C25 1.384(11) .
C24 H24 0.9500 .
C25 H25 0.9500 .
C30 C31 1.382(10) .
C30 C35 1.400(12) .
C31 C32 1.396(11) .
C31 H31 0.9500 .
C32 C33 1.370(13) .
C32 H32 0.9500 .
C33 C34 1.370(14) .
C33 H33 0.9500 .
C34 C35 1.408(14) .
C34 H34 0.9500 .
C35 H35 0.9500 .
C40 C41 1.367(11) .
C40 C45 1.377(11) .
C41 C42 1.398(14) .
C41 H41 0.9500 .
C42 C43 1.355(15) .
C42 H42 0.9500 .
C43 C44 1.370(11) .
C43 H43 0.9500 .
C44 C45 1.371(12) .
C44 H44 0.9500 .
C45 H45 0.9500 .
C894 C899 1.29(4) .
C894 C895 1.39(4) .
C894 H894 0.9500 .
C895 C896 1.36(3) .
C895 H895 0.9500 .
C896 C897 1.26(3) .
C896 H896 0.9500 .
C897 C898 1.38(4) .
C897 H897 0.9500 .
C898 C899 1.31(3) .
C898 H898 0.9500 .
C899 H899 0.9500 .
C997 C999 1.359(19) .
C997 C998 1.411(17) .
C997 H997 0.9500 .
C998 C999 1.354(17) 5_676
C998 H998 0.9500 .
C999 C998 1.354(17) 5_676
C999 H999 0.9500 .

loop_
_geom_torsion_atom_site_label_1
_geom_torsion_atom_site_label_2
_geom_torsion_atom_site_label_3
_geom_torsion_atom_site_label_4
_geom_torsion
_geom_torsion_site_symmetry_4
C1A Si1 O1 U1 73.8(13) .
C1C Si1 O1 U1 -46.8(14) .
C1B Si1 O1 U1 -167.9(12) .
C30 P1 O2 U1 -165.7(12) .
C20 P1 O2 U1 77.9(13) .
C40 P1 O2 U1 -42.8(13) .
U1 S1 C10 C15 54.5(7) .
U1 S1 C10 C11 -126.8(7) .
C15 C10 C11 C12 1.2(14) .
S1 C10 C11 C12 -177.6(8) .
C10 C11 C12 C13 -2.1(17) .
C11 C12 C13 C14 2.0(17) .
C12 C13 C14 C15 -1.2(16) .
C13 C14 C15 C10 0.3(15) .
C11 C10 C15 C14 -0.3(12) .
S1 C10 C15 C14 178.4(7) .
O2 P1 C20 C25 27.3(7) .
C30 P1 C20 C25 -91.3(7) .
C40 P1 C20 C25 149.8(6) .
O2 P1 C20 C21 -157.1(6) .
C30 P1 C20 C21 84.3(7) .
C40 P1 C20 C21 -34.6(8) .
C25 C20 C21 C22 1.2(13) .
P1 C20 C21 C22 -174.4(7) .
C20 C21 C22 C23 -1.2(14) .
C21 C22 C23 C24 0.4(15) .
C22 C23 C24 C25 0.4(15) .
C23 C24 C25 C20 -0.5(13) .
C21 C20 C25 C24 -0.3(12) .
P1 C20 C25 C24 175.3(7) .
O2 P1 C30 C31 -173.0(6) .
C20 P1 C30 C31 -53.5(7) .
C40 P1 C30 C31 63.8(7) .
O2 P1 C30 C35 1.0(7) .
C20 P1 C30 C35 120.4(7) .
C40 P1 C30 C35 -122.3(7) .
C35 C30 C31 C32 1.1(12) .
P1 C30 C31 C32 174.9(7) .
C30 C31 C32 C33 -1.1(13) .
C31 C32 C33 C34 -0.3(15) .
C32 C33 C34 C35 1.8(16) .
C31 C30 C35 C34 0.4(13) .
P1 C30 C35 C34 -173.7(7) .
C33 C34 C35 C30 -1.9(15) .
O2 P1 C40 C41 -125.7(8) .
C30 P1 C40 C41 -3.5(9) .
C20 P1 C40 C41 112.2(8) .
O2 P1 C40 C45 50.9(7) .
C30 P1 C40 C45 173.0(6) .
C20 P1 C40 C45 -71.3(7) .
C45 C40 C41 C42 0.1(15) .
P1 C40 C41 C42 176.6(8) .
C40 C41 C42 C43 0.9(18) .
C41 C42 C43 C44 -1.7(18) .
C42 C43 C44 C45 1.5(16) .
C43 C44 C45 C40 -0.5(16) .
C41 C40 C45 C44 -0.2(14) .
P1 C40 C45 C44 -176.9(8) .
C899 C894 C895 C896 2(4) .
C894 C895 C896 C897 -7(3) .
C895 C896 C897 C898 7(3) .
C896 C897 C898 C899 -2(4) .
C895 C894 C899 C898 3(4) .
C897 C898 C899 C894 -3(4) .
C999 C997 C998 C999 0(2) 5_676
C998 C997 C999 C998 0(2) 5_676
